data_7102041
loop_
_publ_author_name
'Ohashi, Masato'
'Yagyu, Akihiro'
'Yamagata, Tsuneaki'
'Mashima, Kazushi'

_publ_section_title
;
 Tetraplatinum precursors for supramolecular assemblies: syntheses,
 crystal structures, and stereoselective self-assemblies of
 [Pt4(micro-OCOCH3)6(kappa4-N4-DArBp)] (DArBp =
 1,3-bis(arylbenzamidinate)propane).
;
_journal_issue 29
_journal_name_full 'Chemical communications (Cambridge, England)'
_journal_page_first 3103
_journal_page_last 3105
_journal_paper_doi 10.1039/b703730a
_journal_year 2007
_chemical_formula_moiety 'C57 H60 N4 O14 Pt4, 3(C H Cl3)'
_chemical_formula_sum 'C60 H63 Cl9 N4 O14 Pt4'
_chemical_formula_weight 2163.55
_chemical_name_systematic
;
?
;
_chemical_temperature_decomposition_gt 513
_space_group_IT_number 2
_symmetry_cell_setting triclinic
_symmetry_Int_Tables_number 2
_symmetry_space_group_name_Hall '-P 1'
_symmetry_space_group_name_H-M 'P -1'
_atom_sites_solution_hydrogens geom
_atom_sites_solution_primary direct
_atom_sites_solution_secondary difmap
_cell_angle_alpha 89.728(5)
_cell_angle_beta 81.797(7)
_cell_angle_gamma 77.707(6)
_cell_formula_units_Z 2
_cell_length_a 9.4165(16)
_cell_length_b 13.373(2)
_cell_length_c 28.421(9)
_cell_measurement_reflns_used 51881
_cell_measurement_temperature 120(1)
_cell_measurement_theta_max 27.48
_cell_measurement_theta_min 2.99
_cell_volume 3459.9(13)
_computing_cell_refinement 'Rigaku/RAPID Diffractometer Control'
_computing_data_collection 'Rigaku/RAPID Diffractometer Control'
_computing_data_reduction 'teXsan: PROCESS (MSC)'
_computing_molecular_graphics 'Ortep-3 (Louis J. Farrugia, 2005)'
_computing_publication_material 'SHELXL-97 and modified'
_computing_structure_refinement 'SHELXL-97 (Sheldrick, 1997)'
_computing_structure_solution DIRDIF-99
_diffrn_ambient_temperature 120(1)
_diffrn_detector_area_resol_mean 10.00
_diffrn_measured_fraction_theta_full 0.993
_diffrn_measured_fraction_theta_max 0.993
_diffrn_measurement_device_details
;
RAPID: Eulerian 3-circle
;
_diffrn_measurement_device_type 'Rigaku RAXIS-RAPID Imaging Plate'
_diffrn_measurement_method \w
_diffrn_radiation_collimation ' 0.8 mm double pinhole '
_diffrn_radiation_detector 'imaging plate'
_diffrn_radiation_monochromator graphite
_diffrn_radiation_source 'normal-focus sealed tube'
_diffrn_radiation_type MoK\a
_diffrn_radiation_wavelength 0.71075
_diffrn_reflns_av_R_equivalents 0.0741
_diffrn_reflns_av_sigmaI/netI 0.0545
_diffrn_reflns_limit_h_max 12
_diffrn_reflns_limit_h_min -12
_diffrn_reflns_limit_k_max 17
_diffrn_reflns_limit_k_min -17
_diffrn_reflns_limit_l_max 36
_diffrn_reflns_limit_l_min -36
_diffrn_reflns_number 68837
_diffrn_reflns_reduction_process 'Lp corrections applied'
_diffrn_reflns_theta_full 27.48
_diffrn_reflns_theta_max 27.48
_diffrn_reflns_theta_min 2.99
_diffrn_source_current 40
_diffrn_source_power 50
_exptl_absorpt_coefficient_mu 8.472
_exptl_absorpt_correction_T_max 0.446
_exptl_absorpt_correction_T_min 0.215
_exptl_absorpt_correction_type multi-scan
_exptl_absorpt_process_details
;
Higashi, T. (1995). ABSCOR - Program for Absorption Correction, Rigaku
Corporation, Tokyo, Japan.
;
_exptl_crystal_colour ' red '
_exptl_crystal_density_diffrn 2.077
_exptl_crystal_density_method 'not measured'
_exptl_crystal_description ' needle '
_exptl_crystal_F_000 2056
_exptl_crystal_preparation 'mounted on the CryoLoop with mineral oil and placed in N2 stream at 120(1) K'
_exptl_crystal_recrystallization_method 'crystallized from a solution of CHCl3/hexsan at ambient temperature'
_exptl_crystal_size_max 0.20
_exptl_crystal_size_mid 0.10
_exptl_crystal_size_min 0.10
_refine_diff_density_max 2.362
_refine_diff_density_min -2.217
_refine_diff_density_rms 0.327
_refine_ls_extinction_method none
_refine_ls_goodness_of_fit_ref 1.045
_refine_ls_hydrogen_treatment constr
_refine_ls_matrix_type full
_refine_ls_number_parameters 820
_refine_ls_number_reflns 15734
_refine_ls_number_restraints 0
_refine_ls_restrained_S_all 1.045
_refine_ls_R_factor_all 0.0581
_refine_ls_R_factor_gt 0.0435
_refine_ls_shift/su_max 0.001
_refine_ls_shift/su_mean 0.000
_refine_ls_structure_factor_coef Fsqd
_refine_ls_weighting_details 'calc w=1/[\s^2^(Fo^2^)+(0.0679P)^2^+33.3468P] where P=(Fo^2^+2Fc^2^)/3'
_refine_ls_weighting_scheme calc
_refine_ls_wR_factor_gt 0.1108
_refine_ls_wR_factor_ref 0.1299
_reflns_number_gt 13067
_reflns_number_total 15734
_reflns_threshold_expression >2sigma(I)
_cod_data_source_file b703730a.txt
_cod_data_source_block Pt4(OAc)4(DAniBp)(Me2C6H3COO)2_3b
_cod_original_sg_symbol_Hall ' -P 1 '
_cod_original_sg_symbol_H-M ' P-1 '
_cod_database_code 7102041

loop_
_symmetry_equiv_pos_as_xyz
'x, y, z'
'-x, -y, -z'

loop_
_atom_site_label
_atom_site_type_symbol
_atom_site_fract_x
_atom_site_fract_y
_atom_site_fract_z
_atom_site_U_iso_or_equiv
_atom_site_adp_type
_atom_site_occupancy
_atom_site_symmetry_multiplicity
_atom_site_calc_flag
_atom_site_refinement_flags
Pt1 Pt 0.33301(3) 0.04295(2) 0.205392(10) 0.01334(8) Uani 1 1 d .
Pt2 Pt 0.28840(3) -0.06629(2) 0.276177(10) 0.01359(8) Uani 1 1 d .
Pt3 Pt 0.06527(3) 0.06971(2) 0.307034(11) 0.01382(8) Uani 1 1 d .
Pt4 Pt 0.14807(3) 0.19194(2) 0.246818(11) 0.01400(8) Uani 1 1 d .
N1 N 0.4691(7) -0.0938(5) 0.1722(2) 0.0154(13) Uani 1 1 d .
N2 N 0.4532(7) -0.1816(5) 0.2414(2) 0.0174(14) Uani 1 1 d .
N3 N 0.2520(8) -0.1455(6) 0.3394(2) 0.0196(15) Uani 1 1 d .
N4 N 0.0200(8) -0.0374(5) 0.3588(3) 0.0185(14) Uani 1 1 d .
O1 O 0.3696(7) 0.1565(4) 0.1504(2) 0.0200(12) Uani 1 1 d .
O2 O 0.2401(6) 0.2941(4) 0.1952(2) 0.0179(12) Uani 1 1 d .
O3 O -0.0407(6) 0.3132(4) 0.2790(2) 0.0205(12) Uani 1 1 d .
O4 O -0.1377(6) 0.1950(4) 0.3224(2) 0.0187(12) Uani 1 1 d .
O5 O 0.5014(6) 0.0715(4) 0.2352(2) 0.0188(12) Uani 1 1 d .
O6 O 0.4309(6) 0.0004(4) 0.3044(2) 0.0193(12) Uani 1 1 d .
O7 O 0.1495(6) -0.1380(4) 0.2488(2) 0.0191(12) Uani 1 1 d .
O8 O -0.0372(6) -0.0008(4) 0.2637(2) 0.0199(12) Uani 1 1 d .
O9 O 0.1550(6) 0.1402(4) 0.3531(2) 0.0185(12) Uani 1 1 d .
O10 O 0.2625(7) 0.2288(4) 0.2959(2) 0.0203(12) Uani 1 1 d .
O11 O 0.0220(6) 0.1676(4) 0.1983(2) 0.0201(12) Uani 1 1 d .
O12 O 0.1697(6) 0.0164(4) 0.1715(2) 0.0187(12) Uani 1 1 d .
O13 O 0.7446(7) -0.0625(5) -0.0130(2) 0.0253(14) Uani 1 1 d .
O14 O -0.5537(7) 0.0697(5) 0.4552(2) 0.0268(14) Uani 1 1 d .
C1 C 0.5299(9) -0.0873(6) 0.1227(3) 0.0165(16) Uani 1 1 d .
C2 C 0.4857(9) -0.1322(6) 0.0862(3) 0.0198(17) Uani 1 1 d .
H2 H 0.4082 -0.1678 0.0925 0.024 Uiso 1 1 calc R
C3 C 0.5547(10) -0.1262(7) 0.0391(3) 0.0223(18) Uani 1 1 d .
H3 H 0.5234 -0.1573 0.0135 0.027 Uiso 1 1 calc R
C4 C 0.6691(10) -0.0741(7) 0.0303(3) 0.0206(17) Uani 1 1 d .
C5 C 0.7067(10) -0.0246(7) 0.0677(3) 0.0222(18) Uani 1 1 d .
H5 H 0.7800 0.0147 0.0614 0.027 Uiso 1 1 calc R
C6 C 0.6401(9) -0.0308(6) 0.1142(3) 0.0194(17) Uani 1 1 d .
H6 H 0.6686 0.0024 0.1397 0.023 Uiso 1 1 calc R
C7 C 0.7039(11) -0.1108(7) -0.0527(3) 0.029(2) Uani 1 1 d .
H7A H 0.7648 -0.0978 -0.0821 0.044 Uiso 1 1 calc R
H7B H 0.6002 -0.0828 -0.0550 0.044 Uiso 1 1 calc R
H7C H 0.7189 -0.1848 -0.0480 0.044 Uiso 1 1 calc R
C8 C 0.4944(8) -0.1792(6) 0.1952(3) 0.0168(16) Uani 1 1 d .
C9 C 0.5652(9) -0.2767(6) 0.1671(3) 0.0177(16) Uani 1 1 d .
C10 C 0.4735(11) -0.3442(7) 0.1599(3) 0.0262(19) Uani 1 1 d .
H10 H 0.3738 -0.3295 0.1744 0.031 Uiso 1 1 calc R
C11 C 0.5284(13) -0.4317(8) 0.1318(4) 0.038(2) Uani 1 1 d .
H11 H 0.4655 -0.4758 0.1260 0.045 Uiso 1 1 calc R
C12 C 0.6757(12) -0.4552(7) 0.1120(4) 0.035(2) Uani 1 1 d .
H12 H 0.7143 -0.5162 0.0934 0.042 Uiso 1 1 calc R
C13 C 0.7661(11) -0.3894(7) 0.1195(3) 0.030(2) Uani 1 1 d .
H13 H 0.8666 -0.4053 0.1058 0.036 Uiso 1 1 calc R
C14 C 0.7112(10) -0.3009(7) 0.1469(3) 0.0234(18) Uani 1 1 d .
H14 H 0.7742 -0.2564 0.1519 0.028 Uiso 1 1 calc R
C15 C 0.4876(10) -0.2752(7) 0.2675(3) 0.0231(18) Uani 1 1 d .
H15A H 0.5775 -0.3206 0.2507 0.028 Uiso 1 1 calc R
H15B H 0.4060 -0.3116 0.2690 0.028 Uiso 1 1 calc R
C16 C 0.5117(9) -0.2500(6) 0.3181(3) 0.0200(17) Uani 1 1 d .
H16A H 0.5579 -0.1900 0.3173 0.024 Uiso 1 1 calc R
H16B H 0.5804 -0.3087 0.3295 0.024 Uiso 1 1 calc R
C17 C 0.3665(9) -0.2266(7) 0.3539(3) 0.0229(18) Uani 1 1 d .
H17A H 0.3281 -0.2900 0.3581 0.027 Uiso 1 1 calc R
H17B H 0.3888 -0.2069 0.3851 0.027 Uiso 1 1 calc R
C18 C 0.1250(9) -0.1214(6) 0.3668(3) 0.0152(15) Uani 1 1 d .
C19 C 0.0924(9) -0.1853(6) 0.4090(3) 0.0195(17) Uani 1 1 d .
C20 C 0.0851(9) -0.2870(6) 0.4031(3) 0.0197(17) Uani 1 1 d .
H20 H 0.0955 -0.3159 0.3720 0.024 Uiso 1 1 calc R
C21 C 0.0622(11) -0.3476(8) 0.4429(4) 0.033(2) Uani 1 1 d .
H21 H 0.0604 -0.4176 0.4384 0.040 Uiso 1 1 calc R
C22 C 0.0431(11) -0.3078(9) 0.4872(4) 0.040(3) Uani 1 1 d .
H22 H 0.0266 -0.3491 0.5138 0.048 Uiso 1 1 calc R
C23 C 0.0476(11) -0.2027(10) 0.4939(4) 0.038(3) Uani 1 1 d .
H23 H 0.0341 -0.1739 0.5251 0.045 Uiso 1 1 calc R
C24 C 0.0716(11) -0.1431(8) 0.4550(3) 0.029(2) Uani 1 1 d .
H24 H 0.0739 -0.0732 0.4595 0.035 Uiso 1 1 calc R
C25 C -0.1237(9) -0.0188(6) 0.3852(3) 0.0159(16) Uani 1 1 d .
C26 C -0.2179(9) -0.0862(6) 0.3850(3) 0.0173(16) Uani 1 1 d .
H26 H -0.1840 -0.1505 0.3686 0.021 Uiso 1 1 calc R
C27 C -0.3624(9) -0.0601(7) 0.4088(3) 0.0197(17) Uani 1 1 d .
H27 H -0.4257 -0.1068 0.4093 0.024 Uiso 1 1 calc R
C28 C -0.4117(10) 0.0351(7) 0.4317(3) 0.0226(18) Uani 1 1 d .
C29 C -0.3186(10) 0.1023(7) 0.4317(3) 0.0247(19) Uani 1 1 d .
H29 H -0.3526 0.1667 0.4480 0.030 Uiso 1 1 calc R
C30 C -0.1782(9) 0.0768(6) 0.4086(3) 0.0187(16) Uani 1 1 d .
H30 H -0.1163 0.1244 0.4082 0.022 Uiso 1 1 calc R
C31 C -0.6574(11) 0.0085(8) 0.4517(4) 0.035(2) Uani 1 1 d .
H31A H -0.7523 0.0416 0.4697 0.052 Uiso 1 1 calc R
H31B H -0.6233 -0.0590 0.4646 0.052 Uiso 1 1 calc R
H31C H -0.6685 0.0006 0.4182 0.052 Uiso 1 1 calc R
C32 C 0.3134(9) 0.2527(6) 0.1576(3) 0.0171(16) Uani 1 1 d .
C33 C 0.3400(11) 0.3181(6) 0.1145(3) 0.0230(19) Uani 1 1 d .
C34 C 0.2174(10) 0.3734(6) 0.0971(3) 0.0227(18) Uani 1 1 d .
C35 C 0.2363(12) 0.4261(7) 0.0548(4) 0.033(2) Uani 1 1 d .
H35 H 0.1537 0.4665 0.0431 0.040 Uiso 1 1 calc R
C36 C 0.3752(12) 0.4192(8) 0.0303(4) 0.033(2) Uani 1 1 d .
H36 H 0.3864 0.4532 0.0010 0.040 Uiso 1 1 calc R
C37 C 0.4982(12) 0.3644(7) 0.0469(3) 0.030(2) Uani 1 1 d .
H37 H 0.5933 0.3612 0.0297 0.036 Uiso 1 1 calc R
C38 C 0.4798(11) 0.3132(6) 0.0900(3) 0.0220(18) Uani 1 1 d .
C39 C 0.0632(10) 0.3783(8) 0.1218(4) 0.033(2) Uani 1 1 d .
H39A H -0.0070 0.4210 0.1038 0.049 Uiso 1 1 calc R
H39B H 0.0525 0.4080 0.1539 0.049 Uiso 1 1 calc R
H39C H 0.0441 0.3091 0.1238 0.049 Uiso 1 1 calc R
C40 C 0.6179(10) 0.2526(7) 0.1077(4) 0.028(2) Uani 1 1 d .
H40A H 0.7047 0.2590 0.0853 0.042 Uiso 1 1 calc R
H40B H 0.6125 0.1804 0.1101 0.042 Uiso 1 1 calc R
H40C H 0.6251 0.2797 0.1391 0.042 Uiso 1 1 calc R
C41 C -0.1446(10) 0.2832(6) 0.3058(3) 0.0207(17) Uani 1 1 d .
C42 C -0.2878(9) 0.3569(6) 0.3175(3) 0.0204(17) Uani 1 1 d .
C43 C -0.3250(11) 0.3990(7) 0.3650(4) 0.029(2) Uani 1 1 d .
C44 C -0.4644(12) 0.4635(7) 0.3757(4) 0.040(3) Uani 1 1 d .
H44 H -0.4943 0.4925 0.4070 0.049 Uiso 1 1 calc R
C45 C -0.5612(12) 0.4869(8) 0.3421(5) 0.044(3) Uani 1 1 d .
H45 H -0.6547 0.5312 0.3505 0.052 Uiso 1 1 calc R
C46 C -0.5203(12) 0.4460(8) 0.2980(5) 0.046(3) Uani 1 1 d .
H46 H -0.5872 0.4613 0.2756 0.055 Uiso 1 1 calc R
C47 C -0.3817(10) 0.3812(7) 0.2836(4) 0.031(2) Uani 1 1 d .
C48 C -0.2248(13) 0.3738(8) 0.4004(4) 0.037(2) Uani 1 1 d .
H48A H -0.1337 0.3279 0.3859 0.056 Uiso 1 1 calc R
H48B H -0.2714 0.3400 0.4272 0.056 Uiso 1 1 calc R
H48C H -0.2023 0.4368 0.4120 0.056 Uiso 1 1 calc R
C49 C -0.3379(14) 0.3377(9) 0.2338(4) 0.045(3) Uani 1 1 d .
H49A H -0.4173 0.3631 0.2150 0.067 Uiso 1 1 calc R
H49B H -0.3195 0.2628 0.2344 0.067 Uiso 1 1 calc R
H49C H -0.2485 0.3589 0.2193 0.067 Uiso 1 1 calc R
C50 C 0.5094(9) 0.0527(6) 0.2784(3) 0.0186(16) Uani 1 1 d .
C51 C 0.6178(10) 0.0953(7) 0.3000(3) 0.0245(19) Uani 1 1 d .
H51A H 0.6145 0.0760 0.3334 0.037 Uiso 1 1 calc R
H51B H 0.5947 0.1700 0.2982 0.037 Uiso 1 1 calc R
H51C H 0.7164 0.0680 0.2829 0.037 Uiso 1 1 calc R
C52 C 0.0549(10) 0.0869(6) 0.1728(3) 0.0192(17) Uani 1 1 d .
C53 C -0.0530(11) 0.0742(8) 0.1402(4) 0.031(2) Uani 1 1 d .
H53A H -0.0171 0.0094 0.1221 0.046 Uiso 1 1 calc R
H53B H -0.0637 0.1311 0.1183 0.046 Uiso 1 1 calc R
H53C H -0.1484 0.0737 0.1591 0.046 Uiso 1 1 calc R
C54 C 0.0171(9) -0.0903(6) 0.2469(3) 0.0179(16) Uani 1 1 d .
C55 C -0.0750(11) -0.1469(7) 0.2249(4) 0.034(2) Uani 1 1 d .
H55A H -0.0167 -0.2144 0.2137 0.051 Uiso 1 1 calc R
H55B H -0.1113 -0.1088 0.1979 0.051 Uiso 1 1 calc R
H55C H -0.1584 -0.1551 0.2483 0.051 Uiso 1 1 calc R
C56 C 0.2347(9) 0.2030(6) 0.3391(3) 0.0158(16) Uani 1 1 d .
C57 C 0.2992(10) 0.2528(7) 0.3759(3) 0.0245(19) Uani 1 1 d .
H57A H 0.3580 0.2992 0.3604 0.037 Uiso 1 1 calc R
H57B H 0.3618 0.2000 0.3923 0.037 Uiso 1 1 calc R
H57C H 0.2197 0.2917 0.3991 0.037 Uiso 1 1 calc R
C58 C 0.9663(12) 0.2222(7) 0.9531(4) 0.037(2) Uani 1 1 d .
H58 H 1.0711 0.1917 0.9403 0.045 Uiso 1 1 calc R
Cl1 Cl 0.8786(3) 0.1214(2) 0.97050(11) 0.0430(6) Uani 1 1 d .
Cl2 Cl 0.9644(4) 0.3043(3) 1.00113(14) 0.0630(9) Uani 1 1 d .
Cl3 Cl 0.8845(4) 0.2912(3) 0.90754(13) 0.0575(8) Uani 1 1 d .
C59 C -0.0349(13) 0.4828(9) 0.7405(5) 0.045(3) Uani 1 1 d .
H59 H -0.0725 0.5563 0.7507 0.054 Uiso 1 1 calc R
Cl4 Cl 0.1260(4) 0.4409(3) 0.76251(18) 0.0747(12) Uani 1 1 d .
Cl5 Cl -0.1649(4) 0.4156(4) 0.7649(3) 0.121(3) Uani 1 1 d .
Cl6 Cl -0.0200(10) 0.4759(5) 0.67875(19) 0.146(3) Uani 1 1 d .
C60 C 0.3753(13) 0.3186(8) 0.5235(4) 0.036(2) Uani 1 1 d .
H60 H 0.3656 0.2504 0.5118 0.043 Uiso 1 1 calc R
Cl7 Cl 0.2877(3) 0.3396(2) 0.58213(10) 0.0389(6) Uani 1 1 d .
Cl8 Cl 0.2956(4) 0.4145(3) 0.48668(11) 0.0513(8) Uani 1 1 d .
Cl9 Cl 0.5650(3) 0.3192(2) 0.52168(10) 0.0449(7) Uani 1 1 d .

loop_
_atom_site_aniso_label
_atom_site_aniso_U_11
_atom_site_aniso_U_22
_atom_site_aniso_U_33
_atom_site_aniso_U_23
_atom_site_aniso_U_13
_atom_site_aniso_U_12
Pt1 0.01377(14) 0.01224(14) 0.01392(15) 0.00097(11) -0.00066(11) -0.00350(11)
Pt2 0.01346(14) 0.01233(14) 0.01487(15) 0.00142(11) -0.00029(11) -0.00371(11)
Pt3 0.01318(14) 0.01246(14) 0.01563(15) 0.00044(11) 0.00022(11) -0.00388(11)
Pt4 0.01493(15) 0.01203(14) 0.01474(15) 0.00072(11) -0.00054(11) -0.00333(11)
N1 0.011(3) 0.012(3) 0.019(3) 0.003(3) 0.002(3) 0.003(3)
N2 0.016(3) 0.017(3) 0.016(3) 0.004(3) -0.003(3) 0.004(3)
N3 0.020(4) 0.026(4) 0.015(3) 0.005(3) 0.002(3) -0.015(3)
N4 0.022(4) 0.012(3) 0.020(3) -0.001(3) 0.008(3) -0.008(3)
O1 0.027(3) 0.019(3) 0.014(3) -0.001(2) 0.002(2) -0.007(2)
O2 0.022(3) 0.011(3) 0.020(3) 0.002(2) -0.005(2) -0.001(2)
O3 0.019(3) 0.019(3) 0.023(3) 0.001(2) 0.003(2) -0.005(2)
O4 0.012(3) 0.015(3) 0.026(3) 0.002(2) 0.000(2) 0.001(2)
O5 0.021(3) 0.019(3) 0.019(3) 0.001(2) -0.004(2) -0.009(2)
O6 0.020(3) 0.018(3) 0.022(3) 0.002(2) -0.006(2) -0.008(2)
O7 0.021(3) 0.014(3) 0.023(3) -0.001(2) -0.003(2) -0.006(2)
O8 0.019(3) 0.020(3) 0.020(3) -0.007(2) 0.003(2) -0.008(2)
O9 0.022(3) 0.016(3) 0.015(3) 0.000(2) 0.001(2) -0.001(2)
O10 0.026(3) 0.022(3) 0.016(3) -0.005(2) 0.006(2) -0.017(3)
O11 0.016(3) 0.017(3) 0.027(3) 0.004(2) -0.004(2) 0.000(2)
O12 0.019(3) 0.021(3) 0.018(3) -0.003(2) -0.007(2) -0.005(2)
O13 0.026(3) 0.035(3) 0.015(3) 0.001(3) 0.003(2) -0.010(3)
O14 0.016(3) 0.033(3) 0.026(3) 0.004(3) 0.007(3) 0.000(3)
C1 0.020(4) 0.014(4) 0.014(4) 0.001(3) 0.001(3) -0.004(3)
C2 0.018(4) 0.016(4) 0.024(4) 0.004(3) -0.001(3) -0.002(3)
C3 0.023(4) 0.027(4) 0.017(4) 0.000(3) -0.002(3) -0.006(4)
C4 0.025(4) 0.026(4) 0.012(4) 0.002(3) -0.002(3) -0.009(4)
C5 0.022(4) 0.026(4) 0.021(4) 0.002(4) 0.000(3) -0.014(4)
C6 0.016(4) 0.018(4) 0.023(4) -0.007(3) -0.001(3) -0.003(3)
C7 0.036(5) 0.031(5) 0.017(4) -0.012(4) 0.000(4) 0.000(4)
C8 0.010(3) 0.020(4) 0.020(4) 0.004(3) -0.005(3) -0.001(3)
C9 0.018(4) 0.016(4) 0.019(4) -0.002(3) 0.000(3) -0.005(3)
C10 0.032(5) 0.023(4) 0.023(5) -0.005(4) 0.004(4) -0.011(4)
C11 0.048(7) 0.027(5) 0.038(6) -0.005(4) -0.001(5) -0.013(5)
C12 0.043(6) 0.022(5) 0.037(6) -0.016(4) -0.006(5) -0.001(4)
C13 0.030(5) 0.022(4) 0.029(5) -0.006(4) -0.001(4) 0.010(4)
C14 0.023(4) 0.018(4) 0.028(5) -0.002(4) 0.001(4) -0.004(3)
C15 0.029(5) 0.021(4) 0.018(4) -0.001(3) -0.002(4) -0.003(4)
C16 0.015(4) 0.020(4) 0.022(4) 0.012(3) 0.002(3) 0.000(3)
C17 0.016(4) 0.023(4) 0.026(4) 0.004(4) 0.000(3) 0.004(3)
C18 0.017(4) 0.016(4) 0.017(4) -0.001(3) -0.013(3) -0.006(3)
C19 0.021(4) 0.020(4) 0.019(4) 0.003(3) 0.005(3) -0.012(3)
C20 0.018(4) 0.022(4) 0.023(4) 0.008(3) -0.013(3) -0.006(3)
C21 0.029(5) 0.032(5) 0.040(6) 0.013(5) -0.004(4) -0.012(4)
C22 0.021(5) 0.057(7) 0.046(6) 0.030(6) -0.018(5) -0.006(5)
C23 0.023(5) 0.070(8) 0.024(5) 0.014(5) -0.007(4) -0.017(5)
C24 0.027(5) 0.042(6) 0.022(5) -0.002(4) -0.003(4) -0.014(4)
C25 0.013(4) 0.019(4) 0.016(4) 0.003(3) 0.004(3) -0.008(3)
C26 0.018(4) 0.014(4) 0.021(4) 0.002(3) -0.004(3) -0.005(3)
C27 0.011(4) 0.027(4) 0.021(4) 0.004(3) 0.004(3) -0.010(3)
C28 0.020(4) 0.027(4) 0.016(4) 0.003(3) 0.009(3) -0.004(4)
C29 0.028(5) 0.021(4) 0.022(4) -0.007(4) 0.006(4) -0.006(4)
C30 0.023(4) 0.020(4) 0.016(4) 0.002(3) -0.004(3) -0.009(3)
C31 0.021(5) 0.038(5) 0.042(6) 0.008(5) 0.006(4) -0.003(4)
C32 0.023(4) 0.013(4) 0.017(4) 0.004(3) -0.006(3) -0.007(3)
C33 0.040(5) 0.012(4) 0.017(4) -0.004(3) 0.001(4) -0.009(4)
C34 0.024(4) 0.012(4) 0.030(5) 0.002(3) -0.008(4) 0.004(3)
C35 0.035(5) 0.026(5) 0.041(6) 0.016(4) -0.019(5) -0.001(4)
C36 0.046(6) 0.035(5) 0.025(5) 0.013(4) -0.011(4) -0.020(5)
C37 0.042(6) 0.023(4) 0.028(5) 0.005(4) 0.001(4) -0.018(4)
C38 0.037(5) 0.017(4) 0.015(4) 0.004(3) -0.007(4) -0.009(4)
C39 0.021(5) 0.030(5) 0.045(6) 0.015(4) -0.018(4) 0.007(4)
C40 0.026(5) 0.028(5) 0.032(5) 0.007(4) 0.000(4) -0.012(4)
C41 0.023(4) 0.016(4) 0.020(4) -0.003(3) -0.001(3) 0.000(3)
C42 0.013(4) 0.020(4) 0.029(5) 0.007(4) -0.006(3) -0.002(3)
C43 0.031(5) 0.022(4) 0.031(5) -0.008(4) 0.010(4) -0.006(4)
C44 0.039(6) 0.017(4) 0.057(7) -0.007(5) 0.025(5) -0.009(4)
C45 0.023(5) 0.026(5) 0.078(9) -0.001(6) 0.012(5) -0.008(4)
C46 0.024(5) 0.023(5) 0.087(10) 0.014(6) -0.005(6) -0.002(4)
C47 0.021(5) 0.023(4) 0.049(6) 0.003(4) -0.003(4) -0.006(4)
C48 0.051(7) 0.035(5) 0.025(5) -0.003(4) -0.004(5) -0.009(5)
C49 0.049(7) 0.041(6) 0.049(7) 0.003(5) -0.024(6) -0.009(5)
C50 0.021(4) 0.015(4) 0.019(4) -0.001(3) 0.002(3) -0.007(3)
C51 0.029(5) 0.030(5) 0.017(4) 0.003(4) -0.002(4) -0.013(4)
C52 0.025(4) 0.024(4) 0.008(3) -0.003(3) -0.001(3) -0.005(4)
C53 0.028(5) 0.030(5) 0.037(5) -0.005(4) -0.013(4) -0.007(4)
C54 0.019(4) 0.020(4) 0.018(4) 0.001(3) -0.001(3) -0.011(3)
C55 0.034(5) 0.017(4) 0.054(7) -0.006(4) -0.013(5) -0.007(4)
C56 0.014(4) 0.015(4) 0.018(4) 0.003(3) -0.012(3) 0.002(3)
C57 0.029(5) 0.030(5) 0.019(4) 0.000(4) -0.012(4) -0.011(4)
C58 0.031(5) 0.023(5) 0.055(7) 0.001(5) 0.006(5) -0.007(4)
Cl1 0.0438(15) 0.0390(14) 0.0478(16) 0.0031(12) 0.0003(12) -0.0169(12)
Cl2 0.077(2) 0.0545(19) 0.064(2) -0.0120(16) -0.0164(19) -0.0239(18)
Cl3 0.062(2) 0.0545(18) 0.063(2) 0.0199(16) -0.0188(17) -0.0220(16)
C59 0.037(6) 0.036(6) 0.070(8) 0.022(6) -0.009(6) -0.021(5)
Cl4 0.0414(18) 0.0455(18) 0.143(4) 0.012(2) -0.036(2) -0.0080(15)
Cl5 0.043(2) 0.087(3) 0.246(7) 0.111(4) -0.041(3) -0.034(2)
Cl6 0.294(10) 0.117(4) 0.072(3) -0.012(3) -0.047(5) -0.126(6)
C60 0.048(6) 0.027(5) 0.035(6) -0.002(4) -0.008(5) -0.010(5)
Cl7 0.0375(14) 0.0422(14) 0.0402(14) 0.0136(12) -0.0072(11) -0.0150(11)
Cl8 0.0609(19) 0.0639(19) 0.0380(15) 0.0185(14) -0.0182(14) -0.0260(16)
Cl9 0.0347(14) 0.0544(17) 0.0426(15) -0.0141(13) -0.0012(12) -0.0052(12)

loop_
_atom_type_symbol
_atom_type_description
_atom_type_scat_dispersion_real
_atom_type_scat_dispersion_imag
_atom_type_scat_source
C C 0.0033 0.0016 'International Tables Vol C Tables 4.2.6.8 and 6.1.1.4'
H H 0.0000 0.0000 'International Tables Vol C Tables 4.2.6.8 and 6.1.1.4'
Cl Cl 0.1484 0.1585 'International Tables Vol C Tables 4.2.6.8 and 6.1.1.4'
N N 0.0061 0.0033 'International Tables Vol C Tables 4.2.6.8 and 6.1.1.4'
O O 0.0106 0.0060 'International Tables Vol C Tables 4.2.6.8 and 6.1.1.4'
Pt Pt -1.7033 8.3905 'International Tables Vol C Tables 4.2.6.8 and 6.1.1.4'

loop_
_geom_angle_atom_site_label_1
_geom_angle_atom_site_label_2
_geom_angle_atom_site_label_3
_geom_angle
O5 Pt1 O12 176.5(2)
O5 Pt1 N1 90.6(3)
O12 Pt1 N1 88.3(2)
O5 Pt1 O1 89.6(2)
O12 Pt1 O1 87.4(2)
N1 Pt1 O1 101.0(2)
O5 Pt1 Pt4 94.60(17)
O12 Pt1 Pt4 86.78(17)
N1 Pt1 Pt4 172.95(18)
O1 Pt1 Pt4 83.74(15)
O5 Pt1 Pt2 85.96(16)
O12 Pt1 Pt2 97.30(17)
N1 Pt1 Pt2 85.61(18)
O1 Pt1 Pt2 172.04(15)
Pt4 Pt1 Pt2 90.06(2)
O6 Pt2 O7 177.9(2)
O6 Pt2 N2 93.5(3)
O7 Pt2 N2 85.1(3)
O6 Pt2 N3 90.3(3)
O7 Pt2 N3 88.3(3)
N2 Pt2 N3 96.3(3)
O6 Pt2 Pt1 85.38(16)
O7 Pt2 Pt1 96.13(17)
N2 Pt2 Pt1 87.39(18)
N3 Pt2 Pt1 174.5(2)
O6 Pt2 Pt3 94.90(17)
O7 Pt2 Pt3 86.59(16)
N2 Pt2 Pt3 170.34(19)
N3 Pt2 Pt3 88.5(2)
Pt1 Pt2 Pt3 88.523(18)
O9 Pt3 O8 176.2(2)
O9 Pt3 N4 90.4(3)
O8 Pt3 N4 87.2(3)
O9 Pt3 O4 87.9(2)
O8 Pt3 O4 89.7(2)
N4 Pt3 O4 101.3(2)
O9 Pt3 Pt4 86.00(16)
O8 Pt3 Pt4 96.58(17)
N4 Pt3 Pt4 173.7(2)
O4 Pt3 Pt4 83.74(15)
O9 Pt3 Pt2 98.25(16)
O8 Pt3 Pt2 84.51(17)
N4 Pt3 Pt2 85.35(19)
O4 Pt3 Pt2 170.95(15)
Pt4 Pt3 Pt2 90.064(18)
O10 Pt4 O11 174.9(2)
O10 Pt4 O2 91.1(2)
O11 Pt4 O2 87.3(2)
O10 Pt4 O3 88.2(2)
O11 Pt4 O3 87.2(2)
O2 Pt4 O3 94.7(2)
O10 Pt4 Pt3 85.61(16)
O11 Pt4 Pt3 96.36(17)
O2 Pt4 Pt3 175.11(15)
O3 Pt4 Pt3 88.77(15)
O10 Pt4 Pt1 99.97(17)
O11 Pt4 Pt1 84.82(16)
O2 Pt4 Pt1 88.47(15)
O3 Pt4 Pt1 171.23(15)
Pt3 Pt4 Pt1 88.575(19)
C8 N1 C1 122.0(7)
C8 N1 Pt1 121.5(6)
C1 N1 Pt1 116.5(5)
C8 N2 C15 121.5(7)
C8 N2 Pt2 120.8(5)
C15 N2 Pt2 115.5(5)
C18 N3 C17 118.9(7)
C18 N3 Pt2 119.7(6)
C17 N3 Pt2 121.4(5)
C18 N4 C25 121.3(7)
C18 N4 Pt3 121.3(5)
C25 N4 Pt3 117.4(5)
C32 O1 Pt1 121.6(5)
C32 O2 Pt4 116.4(5)
C41 O3 Pt4 116.7(5)
C41 O4 Pt3 122.3(5)
C50 O5 Pt1 120.2(5)
C50 O6 Pt2 120.4(5)
C54 O7 Pt2 119.8(5)
C54 O8 Pt3 122.0(5)
C56 O9 Pt3 120.9(5)
C56 O10 Pt4 120.2(5)
C52 O11 Pt4 121.0(5)
C52 O12 Pt1 117.9(5)
C4 O13 C7 116.2(7)
C28 O14 C31 117.9(7)
C2 C1 C6 120.9(8)
C2 C1 N1 123.5(7)
C6 C1 N1 115.6(7)
C1 C2 C3 120.3(8)
C1 C2 H2 119.9
C3 C2 H2 119.9
C4 C3 C2 119.4(8)
C4 C3 H3 120.3
C2 C3 H3 120.3
O13 C4 C5 115.3(8)
O13 C4 C3 125.5(8)
C5 C4 C3 119.1(8)
C4 C5 C6 121.7(8)
C4 C5 H5 119.2
C6 C5 H5 119.2
C5 C6 C1 118.5(8)
C5 C6 H6 120.7
C1 C6 H6 120.7
O13 C7 H7A 109.5
O13 C7 H7B 109.5
H7A C7 H7B 109.5
O13 C7 H7C 109.5
H7A C7 H7C 109.5
H7B C7 H7C 109.5
N1 C8 N2 121.4(8)
N1 C8 C9 118.2(7)
N2 C8 C9 120.3(7)
C14 C9 C10 119.1(8)
C14 C9 C8 124.0(7)
C10 C9 C8 116.8(7)
C11 C10 C9 120.1(9)
C11 C10 H10 119.9
C9 C10 H10 119.9
C10 C11 C12 119.9(10)
C10 C11 H11 120.1
C12 C11 H11 120.1
C13 C12 C11 119.9(9)
C13 C12 H12 120.0
C11 C12 H12 120.0
C14 C13 C12 120.4(9)
C14 C13 H13 119.8
C12 C13 H13 119.8
C13 C14 C9 120.5(9)
C13 C14 H14 119.8
C9 C14 H14 119.8
N2 C15 C16 110.0(7)
N2 C15 H15A 109.7
C16 C15 H15A 109.7
N2 C15 H15B 109.7
C16 C15 H15B 109.7
H15A C15 H15B 108.2
C15 C16 C17 112.9(7)
C15 C16 H16A 109.0
C17 C16 H16A 109.0
C15 C16 H16B 109.0
C17 C16 H16B 109.0
H16A C16 H16B 107.8
N3 C17 C16 114.3(7)
N3 C17 H17A 108.7
C16 C17 H17A 108.7
N3 C17 H17B 108.7
C16 C17 H17B 108.7
H17A C17 H17B 107.6
N3 C18 N4 121.9(7)
N3 C18 C19 119.9(7)
N4 C18 C19 118.2(7)
C20 C19 C24 119.1(8)
C20 C19 C18 120.9(8)
C24 C19 C18 120.0(8)
C19 C20 C21 120.3(9)
C19 C20 H20 119.9
C21 C20 H20 119.9
C22 C21 C20 120.9(10)
C22 C21 H21 119.5
C20 C21 H21 119.5
C21 C22 C23 119.5(10)
C21 C22 H22 120.3
C23 C22 H22 120.3
C24 C23 C22 120.0(10)
C24 C23 H23 120.0
C22 C23 H23 120.0
C23 C24 C19 120.2(10)
C23 C24 H24 119.9
C19 C24 H24 119.9
C26 C25 C30 118.4(7)
C26 C25 N4 123.3(7)
C30 C25 N4 118.0(7)
C25 C26 C27 120.7(8)
C25 C26 H26 119.7
C27 C26 H26 119.7
C28 C27 C26 119.1(8)
C28 C27 H27 120.5
C26 C27 H27 120.5
C29 C28 C27 120.3(8)
C29 C28 O14 115.9(8)
C27 C28 O14 123.7(8)
C30 C29 C28 120.4(8)
C30 C29 H29 119.8
C28 C29 H29 119.8
C29 C30 C25 121.1(8)
C29 C30 H30 119.5
C25 C30 H30 119.5
O14 C31 H31A 109.5
O14 C31 H31B 109.5
H31A C31 H31B 109.5
O14 C31 H31C 109.5
H31A C31 H31C 109.5
H31B C31 H31C 109.5
O2 C32 O1 126.2(7)
O2 C32 C33 119.5(7)
O1 C32 C33 114.3(7)
C34 C33 C38 120.7(8)
C34 C33 C32 117.2(8)
C38 C33 C32 121.6(8)
C33 C34 C35 119.2(9)
C33 C34 C39 122.4(8)
C35 C34 C39 118.4(8)
C36 C35 C34 119.7(9)
C36 C35 H35 120.1
C34 C35 H35 120.1
C37 C36 C35 122.0(9)
C37 C36 H36 119.0
C35 C36 H36 119.0
C36 C37 C38 118.4(9)
C36 C37 H37 120.8
C38 C37 H37 120.8
C33 C38 C37 120.0(9)
C33 C38 C40 122.5(8)
C37 C38 C40 117.5(8)
C34 C39 H39A 109.5
C34 C39 H39B 109.5
H39A C39 H39B 109.5
C34 C39 H39C 109.5
H39A C39 H39C 109.5
H39B C39 H39C 109.5
C38 C40 H40A 109.5
C38 C40 H40B 109.5
H40A C40 H40B 109.5
C38 C40 H40C 109.5
H40A C40 H40C 109.5
H40B C40 H40C 109.5
O4 C41 O3 125.7(8)
O4 C41 C42 116.2(8)
O3 C41 C42 118.1(7)
C47 C42 C43 122.1(8)
C47 C42 C41 120.7(8)
C43 C42 C41 117.1(8)
C44 C43 C42 115.8(10)
C44 C43 C48 122.2(10)
C42 C43 C48 121.9(8)
C43 C44 C45 122.5(10)
C43 C44 H44 118.8
C45 C44 H44 118.8
C46 C45 C44 119.3(10)
C46 C45 H45 120.4
C44 C45 H45 120.4
C45 C46 C47 122.5(12)
C45 C46 H46 118.8
C47 C46 H46 118.8
C42 C47 C46 117.8(10)
C42 C47 C49 120.8(9)
C46 C47 C49 121.3(10)
C43 C48 H48A 109.5
C43 C48 H48B 109.5
H48A C48 H48B 109.5
C43 C48 H48C 109.5
H48A C48 H48C 109.5
H48B C48 H48C 109.5
C47 C49 H49A 109.5
C47 C49 H49B 109.5
H49A C49 H49B 109.5
C47 C49 H49C 109.5
H49A C49 H49C 109.5
H49B C49 H49C 109.5
O5 C50 O6 125.1(8)
O5 C50 C51 116.5(7)
O6 C50 C51 118.4(7)
C50 C51 H51A 109.5
C50 C51 H51B 109.5
H51A C51 H51B 109.5
C50 C51 H51C 109.5
H51A C51 H51C 109.5
H51B C51 H51C 109.5
O11 C52 O12 126.8(8)
O11 C52 C53 116.1(8)
O12 C52 C53 117.1(7)
C52 C53 H53A 109.5
C52 C53 H53B 109.5
H53A C53 H53B 109.5
C52 C53 H53C 109.5
H53A C53 H53C 109.5
H53B C53 H53C 109.5
O8 C54 O7 124.1(7)
O8 C54 C55 119.6(8)
O7 C54 C55 116.2(8)
C54 C55 H55A 109.5
C54 C55 H55B 109.5
H55A C55 H55B 109.5
C54 C55 H55C 109.5
H55A C55 H55C 109.5
H55B C55 H55C 109.5
O9 C56 O10 124.8(7)
O9 C56 C57 117.9(7)
O10 C56 C57 117.3(7)
C56 C57 H57A 109.5
C56 C57 H57B 109.5
H57A C57 H57B 109.5
C56 C57 H57C 109.5
H57A C57 H57C 109.5
H57B C57 H57C 109.5
Cl2 C58 Cl1 111.9(6)
Cl2 C58 Cl3 110.3(6)
Cl1 C58 Cl3 110.4(6)
Cl2 C58 H58 108.0
Cl1 C58 H58 108.0
Cl3 C58 H58 108.0
Cl4 C59 Cl5 110.3(6)
Cl4 C59 Cl6 114.7(8)
Cl5 C59 Cl6 109.0(7)
Cl4 C59 H59 107.5
Cl5 C59 H59 107.5
Cl6 C59 H59 107.5
Cl7 C60 Cl8 110.6(6)
Cl7 C60 Cl9 109.2(6)
Cl8 C60 Cl9 109.5(6)
Cl7 C60 H60 109.1
Cl8 C60 H60 109.1
Cl9 C60 H60 109.1

loop_
_geom_bond_atom_site_label_1
_geom_bond_atom_site_label_2
_geom_bond_distance
Pt1 O5 2.006(6)
Pt1 O12 2.020(6)
Pt1 N1 2.133(6)
Pt1 O1 2.216(6)
Pt1 Pt4 2.5196(5)
Pt1 Pt2 2.5199(7)
Pt2 O6 2.016(6)
Pt2 O7 2.017(6)
Pt2 N2 2.079(7)
Pt2 N3 2.105(7)
Pt2 Pt3 2.5207(5)
Pt3 O9 1.997(6)
Pt3 O8 2.019(6)
Pt3 N4 2.112(7)
Pt3 O4 2.248(5)
Pt3 Pt4 2.5187(6)
Pt4 O10 2.004(6)
Pt4 O11 2.012(6)
Pt4 O2 2.212(6)
Pt4 O3 2.224(6)
N1 C8 1.309(10)
N1 C1 1.450(10)
N2 C8 1.316(11)
N2 C15 1.453(11)
N3 C18 1.308(11)
N3 C17 1.460(11)
N4 C18 1.371(11)
N4 C25 1.422(10)
O1 C32 1.288(10)
O2 C32 1.248(10)
O3 C41 1.284(10)
O4 C41 1.261(10)
O5 C50 1.262(10)
O6 C50 1.281(10)
O7 C54 1.282(10)
O8 C54 1.264(10)
O9 C56 1.267(10)
O10 C56 1.280(10)
O11 C52 1.260(10)
O12 C52 1.270(10)
O13 C4 1.358(10)
O13 C7 1.439(11)
O14 C28 1.390(10)
O14 C31 1.415(12)
C1 C2 1.357(12)
C1 C6 1.402(11)
C2 C3 1.414(12)
C2 H2 0.9500
C3 C4 1.396(12)
C3 H3 0.9500
C4 C5 1.380(12)
C5 C6 1.391(12)
C5 H5 0.9500
C6 H6 0.9500
C7 H7A 0.9800
C7 H7B 0.9800
C7 H7C 0.9800
C8 C9 1.507(11)
C9 C14 1.382(12)
C9 C10 1.410(12)
C10 C11 1.382(13)
C10 H10 0.9500
C11 C12 1.391(15)
C11 H11 0.9500
C12 C13 1.384(14)
C12 H12 0.9500
C13 C14 1.381(12)
C13 H13 0.9500
C14 H14 0.9500
C15 C16 1.540(12)
C15 H15A 0.9900
C15 H15B 0.9900
C16 C17 1.557(11)
C16 H16A 0.9900
C16 H16B 0.9900
C17 H17A 0.9900
C17 H17B 0.9900
C18 C19 1.505(11)
C19 C20 1.388(11)
C19 C24 1.397(13)
C20 C21 1.408(12)
C20 H20 0.9500
C21 C22 1.340(16)
C21 H21 0.9500
C22 C23 1.429(17)
C22 H22 0.9500
C23 C24 1.380(14)
C23 H23 0.9500
C24 H24 0.9500
C25 C26 1.393(11)
C25 C30 1.404(11)
C26 C27 1.403(11)
C26 H26 0.9500
C27 C28 1.389(12)
C27 H27 0.9500
C28 C29 1.382(12)
C29 C30 1.364(12)
C29 H29 0.9500
C30 H30 0.9500
C31 H31A 0.9800
C31 H31B 0.9800
C31 H31C 0.9800
C32 C33 1.525(11)
C33 C34 1.385(13)
C33 C38 1.387(13)
C34 C35 1.398(13)
C34 C39 1.509(13)
C35 C36 1.376(15)
C35 H35 0.9500
C36 C37 1.375(15)
C36 H36 0.9500
C37 C38 1.408(12)
C37 H37 0.9500
C38 C40 1.528(13)
C39 H39A 0.9800
C39 H39B 0.9800
C39 H39C 0.9800
C40 H40A 0.9800
C40 H40B 0.9800
C40 H40C 0.9800
C41 C42 1.486(12)
C42 C47 1.389(13)
C42 C43 1.433(13)
C43 C44 1.402(14)
C43 C48 1.467(15)
C44 C45 1.402(18)
C44 H44 0.9500
C45 C46 1.340(18)
C45 H45 0.9500
C46 C47 1.411(14)
C46 H46 0.9500
C47 C49 1.502(16)
C48 H48A 0.9800
C48 H48B 0.9800
C48 H48C 0.9800
C49 H49A 0.9800
C49 H49B 0.9800
C49 H49C 0.9800
C50 C51 1.474(12)
C51 H51A 0.9800
C51 H51B 0.9800
C51 H51C 0.9800
C52 C53 1.504(12)
C53 H53A 0.9800
C53 H53B 0.9800
C53 H53C 0.9800
C54 C55 1.468(12)
C55 H55A 0.9800
C55 H55B 0.9800
C55 H55C 0.9800
C56 C57 1.505(11)
C57 H57A 0.9800
C57 H57B 0.9800
C57 H57C 0.9800
C58 Cl2 1.751(12)
C58 Cl1 1.759(10)
C58 Cl3 1.759(12)
C58 H58 1.0000
C59 Cl4 1.705(12)
C59 Cl5 1.733(11)
C59 Cl6 1.742(14)
C59 H59 1.0000
C60 Cl7 1.745(11)
C60 Cl8 1.762(11)
C60 Cl9 1.781(12)
C60 H60 1.0000

loop_
_geom_torsion_atom_site_label_1
_geom_torsion_atom_site_label_2
_geom_torsion_atom_site_label_3
_geom_torsion_atom_site_label_4
_geom_torsion
O5 Pt1 Pt2 O6 12.1(2)
O12 Pt1 Pt2 O6 -169.2(2)
N1 Pt1 Pt2 O6 103.1(3)
Pt4 Pt1 Pt2 O6 -82.48(17)
O5 Pt1 Pt2 O7 -166.4(2)
O12 Pt1 Pt2 O7 12.2(2)
N1 Pt1 Pt2 O7 -75.5(2)
Pt4 Pt1 Pt2 O7 98.97(17)
O5 Pt1 Pt2 N2 -81.6(3)
O12 Pt1 Pt2 N2 97.0(3)
N1 Pt1 Pt2 N2 9.4(3)
Pt4 Pt1 Pt2 N2 -176.2(2)
O5 Pt1 Pt2 Pt3 107.17(17)
O12 Pt1 Pt2 Pt3 -74.21(17)
N1 Pt1 Pt2 Pt3 -161.87(19)
Pt4 Pt1 Pt2 Pt3 12.558(13)
O6 Pt2 Pt3 O9 -13.3(2)
O7 Pt2 Pt3 O9 165.2(2)
N3 Pt2 Pt3 O9 76.8(2)
Pt1 Pt2 Pt3 O9 -98.54(16)
O6 Pt2 Pt3 O8 169.3(2)
O7 Pt2 Pt3 O8 -12.2(2)
N3 Pt2 Pt3 O8 -100.6(3)
Pt1 Pt2 Pt3 O8 84.04(17)
O6 Pt2 Pt3 N4 -103.1(3)
O7 Pt2 Pt3 N4 75.5(3)
N3 Pt2 Pt3 N4 -12.9(3)
Pt1 Pt2 Pt3 N4 171.7(2)
O6 Pt2 Pt3 Pt4 72.67(17)
O7 Pt2 Pt3 Pt4 -108.79(17)
N3 Pt2 Pt3 Pt4 162.82(19)
Pt1 Pt2 Pt3 Pt4 -12.563(13)
O9 Pt3 Pt4 O10 10.7(2)
O8 Pt3 Pt4 O10 -172.0(2)
O4 Pt3 Pt4 O10 99.0(2)
Pt2 Pt3 Pt4 O10 -87.55(17)
O9 Pt3 Pt4 O11 -164.5(2)
O8 Pt3 Pt4 O11 12.7(2)
O4 Pt3 Pt4 O11 -76.2(2)
Pt2 Pt3 Pt4 O11 97.19(17)
O9 Pt3 Pt4 O3 -77.5(2)
O8 Pt3 Pt4 O3 99.7(2)
O4 Pt3 Pt4 O3 10.8(2)
Pt2 Pt3 Pt4 O3 -175.80(16)
O9 Pt3 Pt4 Pt1 110.83(16)
O8 Pt3 Pt4 Pt1 -71.92(17)
O4 Pt3 Pt4 Pt1 -160.84(15)
Pt2 Pt3 Pt4 Pt1 12.564(14)
O5 Pt1 Pt4 O10 -13.2(2)
O12 Pt1 Pt4 O10 170.0(2)
O1 Pt1 Pt4 O10 -102.3(2)
Pt2 Pt1 Pt4 O10 72.72(16)
O5 Pt1 Pt4 O11 165.0(2)
O12 Pt1 Pt4 O11 -11.8(2)
O1 Pt1 Pt4 O11 75.9(2)
Pt2 Pt1 Pt4 O11 -109.09(17)
O5 Pt1 Pt4 O2 77.6(2)
O12 Pt1 Pt4 O2 -99.2(2)
O1 Pt1 Pt4 O2 -11.5(2)
Pt2 Pt1 Pt4 O2 163.53(15)
O5 Pt1 Pt4 Pt3 -98.52(16)
O12 Pt1 Pt4 Pt3 84.74(17)
O1 Pt1 Pt4 Pt3 172.44(16)
Pt2 Pt1 Pt4 Pt3 -12.568(14)
O5 Pt1 N1 C8 81.8(6)
O12 Pt1 N1 C8 -101.6(6)
O1 Pt1 N1 C8 171.5(6)
Pt2 Pt1 N1 C8 -4.1(6)
O5 Pt1 N1 C1 -99.1(6)
O12 Pt1 N1 C1 77.6(6)
O1 Pt1 N1 C1 -9.4(6)
Pt2 Pt1 N1 C1 175.0(6)
O6 Pt2 N2 C8 -104.0(6)
O7 Pt2 N2 C8 77.6(6)
N3 Pt2 N2 C8 165.3(6)
Pt1 Pt2 N2 C8 -18.8(6)
O6 Pt2 N2 C15 92.8(6)
O7 Pt2 N2 C15 -85.6(6)
N3 Pt2 N2 C15 2.1(6)
Pt1 Pt2 N2 C15 178.0(6)
O6 Pt2 N3 C18 110.6(6)
O7 Pt2 N3 C18 -70.9(6)
N2 Pt2 N3 C18 -155.9(6)
Pt3 Pt2 N3 C18 15.7(6)
O6 Pt2 N3 C17 -68.8(6)
O7 Pt2 N3 C17 109.7(6)
N2 Pt2 N3 C17 24.8(7)
Pt3 Pt2 N3 C17 -163.7(6)
O9 Pt3 N4 C18 -82.9(6)
O8 Pt3 N4 C18 100.1(6)
O4 Pt3 N4 C18 -170.9(6)
Pt2 Pt3 N4 C18 15.3(6)
O9 Pt3 N4 C25 96.9(6)
O8 Pt3 N4 C25 -80.2(6)
O4 Pt3 N4 C25 8.9(6)
Pt2 Pt3 N4 C25 -164.9(6)
O5 Pt1 O1 C32 -85.0(6)
O12 Pt1 O1 C32 96.8(6)
N1 Pt1 O1 C32 -175.5(6)
Pt4 Pt1 O1 C32 9.7(6)
O10 Pt4 O2 C32 119.1(6)
O11 Pt4 O2 C32 -65.8(6)
O3 Pt4 O2 C32 -152.7(6)
Pt1 Pt4 O2 C32 19.1(6)
O10 Pt4 O3 C41 -102.5(6)
O11 Pt4 O3 C41 79.6(6)
O2 Pt4 O3 C41 166.6(6)
Pt3 Pt4 O3 C41 -16.9(6)
O9 Pt3 O4 C41 75.7(6)
O8 Pt3 O4 C41 -107.1(6)
N4 Pt3 O4 C41 165.8(6)
Pt4 Pt3 O4 C41 -10.5(6)
N1 Pt1 O5 C50 -101.9(6)
O1 Pt1 O5 C50 157.0(6)
Pt4 Pt1 O5 C50 73.4(6)
Pt2 Pt1 O5 C50 -16.4(6)
N2 Pt2 O6 C50 74.7(6)
N3 Pt2 O6 C50 171.0(6)
Pt1 Pt2 O6 C50 -12.4(6)
Pt3 Pt2 O6 C50 -100.5(6)
N2 Pt2 O7 C54 -162.2(6)
N3 Pt2 O7 C54 101.3(6)
Pt1 Pt2 O7 C54 -75.4(6)
Pt3 Pt2 O7 C54 12.8(6)
N4 Pt3 O8 C54 -69.0(6)
O4 Pt3 O8 C54 -170.3(6)
Pt4 Pt3 O8 C54 106.0(6)
Pt2 Pt3 O8 C54 16.6(6)
N4 Pt3 O9 C56 164.6(6)
O4 Pt3 O9 C56 -94.1(6)
Pt4 Pt3 O9 C56 -10.3(6)
Pt2 Pt3 O9 C56 79.2(6)
O2 Pt4 O10 C56 168.5(6)
O3 Pt4 O10 C56 73.9(6)
Pt3 Pt4 O10 C56 -15.0(6)
Pt1 Pt4 O10 C56 -102.8(6)
O2 Pt4 O11 C52 101.4(6)
O3 Pt4 O11 C52 -163.8(6)
Pt3 Pt4 O11 C52 -75.3(6)
Pt1 Pt4 O11 C52 12.7(6)
N1 Pt1 O12 C52 -170.1(6)
O1 Pt1 O12 C52 -68.9(6)
Pt4 Pt1 O12 C52 14.9(6)
Pt2 Pt1 O12 C52 104.6(6)
C8 N1 C1 C2 70.1(11)
Pt1 N1 C1 C2 -109.0(8)
C8 N1 C1 C6 -109.8(9)
Pt1 N1 C1 C6 71.0(8)
C6 C1 C2 C3 2.6(13)
N1 C1 C2 C3 -177.3(7)
C1 C2 C3 C4 0.3(13)
C7 O13 C4 C5 -178.1(8)
C7 O13 C4 C3 -1.7(13)
C2 C3 C4 O13 180.0(8)
C2 C3 C4 C5 -3.7(13)
O13 C4 C5 C6 -179.0(8)
C3 C4 C5 C6 4.2(14)
C4 C5 C6 C1 -1.4(13)
C2 C1 C6 C5 -2.1(12)
N1 C1 C6 C5 177.8(7)
C1 N1 C8 N2 171.9(7)
Pt1 N1 C8 N2 -9.0(11)
C1 N1 C8 C9 -11.2(11)
Pt1 N1 C8 C9 167.8(5)
C15 N2 C8 N1 -176.8(8)
Pt2 N2 C8 N1 21.0(11)
C15 N2 C8 C9 6.4(12)
Pt2 N2 C8 C9 -155.7(6)
N1 C8 C9 C14 72.5(11)
N2 C8 C9 C14 -110.6(10)
N1 C8 C9 C10 -104.9(9)
N2 C8 C9 C10 71.9(10)
C14 C9 C10 C11 -2.0(14)
C8 C9 C10 C11 175.6(9)
C9 C10 C11 C12 2.4(16)
C10 C11 C12 C13 -1.7(17)
C11 C12 C13 C14 0.5(16)
C12 C13 C14 C9 -0.1(15)
C10 C9 C14 C13 0.8(14)
C8 C9 C14 C13 -176.6(8)
C8 N2 C15 C16 147.2(8)
Pt2 N2 C15 C16 -49.8(8)
N2 C15 C16 C17 87.1(9)
C18 N3 C17 C16 178.9(7)
Pt2 N3 C17 C16 -1.7(10)
C15 C16 C17 N3 -54.9(10)
C17 N3 C18 N4 171.1(7)
Pt2 N3 C18 N4 -8.3(10)
C17 N3 C18 C19 -7.6(11)
Pt2 N3 C18 C19 173.0(5)
C25 N4 C18 N3 172.4(7)
Pt3 N4 C18 N3 -7.9(10)
C25 N4 C18 C19 -8.9(11)
Pt3 N4 C18 C19 170.8(5)
N3 C18 C19 C20 -63.9(11)
N4 C18 C19 C20 117.4(9)
N3 C18 C19 C24 114.9(9)
N4 C18 C19 C24 -63.8(11)
C24 C19 C20 C21 -2.3(13)
C18 C19 C20 C21 176.6(8)
C19 C20 C21 C22 1.9(14)
C20 C21 C22 C23 -0.7(15)
C21 C22 C23 C24 0.0(15)
C22 C23 C24 C19 -0.4(14)
C20 C19 C24 C23 1.5(14)
C18 C19 C24 C23 -177.3(8)
C18 N4 C25 C26 -60.6(11)
Pt3 N4 C25 C26 119.7(7)
C18 N4 C25 C30 126.1(8)
Pt3 N4 C25 C30 -53.6(9)
C30 C25 C26 C27 -1.8(12)
N4 C25 C26 C27 -175.1(8)
C25 C26 C27 C28 1.5(13)
C26 C27 C28 C29 -1.2(13)
C26 C27 C28 O14 178.2(8)
C31 O14 C28 C29 173.1(8)
C31 O14 C28 C27 -6.3(13)
C27 C28 C29 C30 1.2(14)
O14 C28 C29 C30 -178.2(8)
C28 C29 C30 C25 -1.6(14)
C26 C25 C30 C29 1.8(12)
N4 C25 C30 C29 175.5(8)
Pt4 O2 C32 O1 -17.5(11)
Pt4 O2 C32 C33 161.1(6)
Pt1 O1 C32 O2 3.4(12)
Pt1 O1 C32 C33 -175.3(5)
O2 C32 C33 C34 -58.6(11)
O1 C32 C33 C34 120.2(8)
O2 C32 C33 C38 129.2(9)
O1 C32 C33 C38 -52.1(11)
C38 C33 C34 C35 -1.2(13)
C32 C33 C34 C35 -173.5(8)
C38 C33 C34 C39 178.2(9)
C32 C33 C34 C39 5.9(12)
C33 C34 C35 C36 2.5(14)
C39 C34 C35 C36 -177.0(9)
C34 C35 C36 C37 -2.3(16)
C35 C36 C37 C38 0.8(15)
C34 C33 C38 C37 -0.3(13)
C32 C33 C38 C37 171.7(8)
C34 C33 C38 C40 -179.6(8)
C32 C33 C38 C40 -7.6(13)
C36 C37 C38 C33 0.5(13)
C36 C37 C38 C40 179.8(9)
Pt3 O4 C41 O3 -0.4(12)
Pt3 O4 C41 C42 177.7(5)
Pt4 O3 C41 O4 13.8(11)
Pt4 O3 C41 C42 -164.2(6)
O4 C41 C42 C47 -104.5(10)
O3 C41 C42 C47 73.7(11)
O4 C41 C42 C43 74.2(11)
O3 C41 C42 C43 -107.6(9)
C47 C42 C43 C44 2.2(13)
C41 C42 C43 C44 -176.4(8)
C47 C42 C43 C48 -179.3(9)
C41 C42 C43 C48 2.1(13)
C42 C43 C44 C45 -0.8(14)
C48 C43 C44 C45 -179.3(9)
C43 C44 C45 C46 0.3(15)
C44 C45 C46 C47 -1.1(16)
C43 C42 C47 C46 -2.9(14)
C41 C42 C47 C46 175.6(8)
C43 C42 C47 C49 178.5(9)
C41 C42 C47 C49 -2.9(14)
C45 C46 C47 C42 2.4(15)
C45 C46 C47 C49 -179.1(10)
Pt1 O5 C50 O6 12.1(11)
Pt1 O5 C50 C51 -167.7(6)
Pt2 O6 C50 O5 3.6(11)
Pt2 O6 C50 C51 -176.7(6)
Pt4 O11 C52 O12 -4.8(12)
Pt4 O11 C52 C53 176.0(6)
Pt1 O12 C52 O11 -10.2(11)
Pt1 O12 C52 C53 169.0(6)
Pt3 O8 C54 O7 -12.0(11)
Pt3 O8 C54 C55 166.1(7)
Pt2 O7 C54 O8 -4.0(11)
Pt2 O7 C54 C55 177.9(6)
Pt3 O9 C56 O10 1.7(11)
Pt3 O9 C56 C57 -179.7(6)
Pt4 O10 C56 O9 12.2(11)
Pt4 O10 C56 C57 -166.4(6)
